data_1548625
loop_
_publ_author_name
'Gruene, T.'
'Teng, Li.'
'Van Genderen, E.'
'Pinar, A. B.'
'Van Bokhoven, J. A.'

_publ_section_title
;
 Characterization at the level of individual crystals: single crystal MFI
 type zeolite grains
;
_journal_name_full 'Chemistry - A European Journal'
_journal_paper_doi 10.1002/chem.201704213
_journal_year 2017
_chemical_formula_sum 'O24 Si12'
_chemical_formula_weight 721.20
_space_group_crystal_system orthorhombic
_space_group_IT_number 62
_space_group_name_Hall '-P 2ac 2n'
_space_group_name_H-M_alt 'P n m a'
_symmetry_space_group_name_Hall '-P 2ac 2n'
_symmetry_space_group_name_H-M 'P n m a'
_atom_sites_solution_hydrogens .
_audit_creation_method SHELXL-2016/6
_cell_angle_alpha 90
_cell_angle_beta 90
_cell_angle_gamma 90
_cell_formula_units_Z 8
_cell_length_a 20.135(4)
_cell_length_b 20.016(4)
_cell_length_c 13.532(3)
_cell_measurement_temperature 293(2)
_cell_volume 5454(2)
_computing_structure_refinement 'SHELXL-2016/6 (Sheldrick, 2016)'
_computing_structure_solution 'SHELXT 2014/5 (Sheldrick, 2014)'
_diffrn_ambient_temperature 293(2)
_diffrn_measured_fraction_theta_full 0.729
_diffrn_measured_fraction_theta_max 0.729
_diffrn_radiation_wavelength 0.02508
_diffrn_reflns_av_R_equivalents 0.2830
_diffrn_reflns_av_unetI/netI 0.2586
_diffrn_reflns_Laue_measured_fraction_full 0.729
_diffrn_reflns_Laue_measured_fraction_max 0.729
_diffrn_reflns_limit_h_max 17
_diffrn_reflns_limit_h_min -17
_diffrn_reflns_limit_k_max 18
_diffrn_reflns_limit_k_min -18
_diffrn_reflns_limit_l_max 11
_diffrn_reflns_limit_l_min -11
_diffrn_reflns_number 5406
_diffrn_reflns_point_group_measured_fraction_full 0.729
_diffrn_reflns_point_group_measured_fraction_max 0.729
_diffrn_reflns_theta_full 0.685
_diffrn_reflns_theta_max 0.685
_diffrn_reflns_theta_min 0.064
_exptl_absorpt_coefficient_mu 0.281
_exptl_crystal_density_diffrn 1.757
_exptl_crystal_F_000 940
_refine_diff_density_max 0.319
_refine_diff_density_min -0.208
_refine_diff_density_rms 0.078
_refine_ls_extinction_coef .
_refine_ls_extinction_method none
_refine_ls_goodness_of_fit_ref 1.201
_refine_ls_hydrogen_treatment undef
_refine_ls_matrix_type full
_refine_ls_number_parameters 149
_refine_ls_number_reflns 1873
_refine_ls_number_restraints 48
_refine_ls_restrained_S_all 1.191
_refine_ls_R_factor_all 0.3666
_refine_ls_R_factor_gt 0.1998
_refine_ls_shift/su_max 2.035
_refine_ls_shift/su_mean 0.081
_refine_ls_structure_factor_coef Fsqd
_refine_ls_weighting_details 'w=1/[\s^2^(Fo^2^)+(0.2000P)^2^] where P=(Fo^2^+2Fc^2^)/3'
_refine_ls_weighting_scheme calc
_refine_ls_wR_factor_gt 0.4455
_refine_ls_wR_factor_ref 0.5260
_reflns_Friedel_coverage 0.000
_reflns_Friedel_fraction_full .
_reflns_Friedel_fraction_max .
_reflns_number_gt 588
_reflns_number_total 1873
_reflns_threshold_expression 'I > 2\s(I)'
_cod_data_source_file zsm5_ChemEurJ.cif
_cod_data_source_block z2b
_cod_original_cell_volume 5453.7(19)
_cod_database_code 1548625
_shelx_shelxl_version_number 2016/6
_shelx_space_group_comment
;
The symmetry employed for this shelxl refinement is uniquely defined
by the following loop, which should always be used as a source of
symmetry information in preference to the above space-group names.
They are only intended as comments.
;

loop_
_space_group_symop_operation_xyz
'x, y, z'
'-x+1/2, -y, z+1/2'
'-x, y+1/2, -z'
'x+1/2, -y+1/2, -z+1/2'
'-x, -y, -z'
'x-1/2, y, -z-1/2'
'x, -y-1/2, z'
'-x-1/2, y-1/2, z-1/2'

loop_
_atom_site_label
_atom_site_type_symbol
_atom_site_fract_x
_atom_site_fract_y
_atom_site_fract_z
_atom_site_U_iso_or_equiv
_atom_site_adp_type
_atom_site_occupancy
_atom_site_site_symmetry_order
_atom_site_calc_flag
_atom_site_refinement_flags_posn
_atom_site_refinement_flags_adp
_atom_site_refinement_flags_occupancy
_atom_site_disorder_assembly
_atom_site_disorder_group
Si1 Si 0.4223(7) 1.0573(7) 0.6650(10) 0.016(5) Uiso 1 1 d D . . . .
Si2 Si 0.3083(8) 1.0292(5) 0.8092(11) 0.010(5) Uiso 1 1 d D . . . .
Si3 Si 0.2804(7) 1.0630(6) 1.0309(10) 0.011(5) Uiso 1 1 d D . . . .
Si4 Si 0.1214(7) 1.0640(6) 1.0271(10) 0.010(5) Uiso 1 1 d D . . . .
Si5 Si 0.0720(7) 1.0280(5) 0.8172(10) 0.010(5) Uiso 1 1 d D . . . .
Si6 Si 0.1853(7) 1.0600(6) 0.6697(9) 0.010(5) Uiso 1 1 d D . . . .
Si7 Si 0.4228(8) 0.8283(5) 0.6734(10) 0.010(5) Uiso 1 1 d D . . . .
Si8 Si 0.3091(8) 0.8707(6) 0.8143(11) 0.012(5) Uiso 1 1 d D . . . .
Si9 Si 0.2755(7) 0.8276(6) 1.0304(10) 0.010(5) Uiso 1 1 d D . . . .
Si10 Si 0.1198(7) 0.8276(5) 1.0280(10) 0.010(5) Uiso 1 1 d D . . . .
Si11 Si 0.0702(7) 0.8699(6) 0.8168(10) 0.010(5) Uiso 1 1 d D . . . .
Si12 Si 0.1869(8) 0.8283(5) 0.6817(9) 0.013(5) Uiso 1 1 d D . . . .
O1 O 0.3715(13) 1.0627(15) 0.756(2) 0.050(10) Uiso 1 1 d D . . . .
O2 O 0.3036(19) 1.0616(14) 0.9175(12) 0.054(10) Uiso 1 1 d D . . . .
O3 O 0.2008(7) 1.060(2) 1.035(4) 0.102(15) Uiso 1 1 d D . . . .
O4 O 0.0931(15) 1.0651(12) 0.9168(13) 0.030(9) Uiso 1 1 d D . . . .
O5 O 0.1142(10) 1.0529(16) 0.7232(17) 0.030(8) Uiso 1 1 d D . . . .
O6 O 0.2415(14) 1.0504(19) 0.753(2) 0.064(11) Uiso 1 1 d D . . . .
O7 O 0.3762(14) 0.8407(17) 0.768(2) 0.062(12) Uiso 1 1 d D . . . .
O8 O 0.3109(16) 0.8451(13) 0.9269(12) 0.041(9) Uiso 1 1 d D . . . .
O9 O 0.1977(7) 0.8463(11) 1.027(2) 0.036(8) Uiso 1 1 d D . . . .
O10 O 0.090(2) 0.8352(16) 0.9191(16) 0.059(11) Uiso 1 1 d D . . . .
O11 O 0.1146(11) 0.8437(14) 0.7261(19) 0.033(9) Uiso 1 1 d D . . . .
O12 O 0.2428(12) 0.8447(14) 0.762(2) 0.035(9) Uiso 1 1 d D . . . .
O13 O 0.302(2) 0.9498(6) 0.811(3) 0.058(10) Uiso 1 1 d D . . . .
O14 O 0.0794(14) 0.9488(6) 0.8298(19) 0.023(7) Uiso 1 1 d D . . . .
O15 O 0.4191(15) 1.1274(11) 0.607(2) 0.037(9) Uiso 1 1 d D . . . .
O16 O 0.4074(16) 0.9996(11) 0.5854(19) 0.026(8) Uiso 1 1 d D . . . .
O17 O 0.3983(15) 0.8654(9) 0.5750(16) 0.022(8) Uiso 1 1 d D . . . .
O18 O 0.1886(14) 1.1326(8) 0.6189(16) 0.020(7) Uiso 1 1 d D . . . .
O19 O 0.1922(19) 1.0007(11) 0.5905(19) 0.045(9) Uiso 1 1 d D . . . .
O20 O 0.1956(17) 0.8682(9) 0.5796(14) 0.024(7) Uiso 1 1 d D . . . .
O21 O -0.0039(7) 1.0468(13) 0.7923(18) 0.022(7) Uiso 1 1 d D . . . .
O22 O -0.0051(8) 0.8516(12) 0.790(2) 0.030(9) Uiso 1 1 d D . . . .
O23 O 0.421(2) 0.750000 0.647(3) 0.010(10) Uiso 1 2 d DS . P . .
O24 O 0.190(2) 0.750000 0.657(3) 0.017(10) Uiso 1 2 d DS . P . .
O25 O 0.290(3) 0.750000 1.052(4) 0.061(16) Uiso 1 2 d DS . P . .
O26 O 0.114(2) 0.750000 1.057(2) 0.010(10) Uiso 1 2 d DS . P . .

loop_
_atom_type_symbol
_atom_type_description
_atom_type_scat_dispersion_real
_atom_type_scat_dispersion_imag
_atom_type_scat_source
O O 0.0000 0.0000 'International Tables Vol C Tables 4.2.6.8 and 6.1.1.4'
Si Si 0.0000 0.0000 'International Tables Vol C Tables 4.2.6.8 and 6.1.1.4'

loop_
_geom_angle_atom_site_label_1
_geom_angle_atom_site_label_2
_geom_angle_atom_site_label_3
_geom_angle
_geom_angle_site_symmetry_1
_geom_angle_site_symmetry_3
O16 Si1 O1 116.4(19) . .
O16 Si1 O21 108.6(17) . 6_657
O1 Si1 O21 108.7(16) . 6_657
O16 Si1 O15 107.0(17) . .
O1 Si1 O15 106.9(19) . .
O21 Si1 O15 109.1(15) 6_657 .
O13 Si2 O2 112.7(19) . .
O13 Si2 O6 102(2) . .
O2 Si2 O6 106(2) . .
O13 Si2 O1 119(2) . .
O2 Si2 O1 106.6(16) . .
O6 Si2 O1 110(2) . .
O20 Si3 O2 108.7(14) 2_575 .
O20 Si3 O3 109(2) 2_575 .
O2 Si3 O3 109(2) . .
O20 Si3 O19 111.9(16) 2_575 2_575
O2 Si3 O19 111.5(18) . 2_575
O3 Si3 O19 107(2) . 2_575
O4 Si4 O17 106.1(14) . 2_575
O4 Si4 O3 115(2) . .
O17 Si4 O3 105(2) 2_575 .
O4 Si4 O16 110.0(17) . 2_575
O17 Si4 O16 114.2(16) 2_575 2_575
O3 Si4 O16 107(2) . 2_575
O4 Si5 O14 110.2(15) . .
O4 Si5 O21 108.7(16) . .
O14 Si5 O21 110.0(16) . .
O4 Si5 O5 112.5(18) . .
O14 Si5 O5 109.9(18) . .
O21 Si5 O5 105.3(12) . .
O19 Si6 O6 109(2) . .
O19 Si6 O18 112.2(16) . .
O6 Si6 O18 112.2(19) . .
O19 Si6 O5 108.2(18) . .
O6 Si6 O5 108(2) . .
O18 Si6 O5 108.0(14) . .
O17 Si7 O22 113.6(17) . 6_657
O17 Si7 O7 114(2) . .
O22 Si7 O7 103.7(16) 6_657 .
O17 Si7 O23 104.9(14) . .
O22 Si7 O23 112(2) 6_657 .
O7 Si7 O23 108(2) . .
O13 Si8 O12 103.8(19) . .
O13 Si8 O7 116(2) . .
O12 Si8 O7 114(2) . .
O13 Si8 O8 110.3(19) . .
O12 Si8 O8 109.7(19) . .
O7 Si8 O8 103.5(15) . .
O25 Si9 O18 104.9(15) . 2_575
O25 Si9 O8 107(3) . .
O18 Si9 O8 109.9(16) 2_575 .
O25 Si9 O9 114(2) . .
O18 Si9 O9 110.0(16) 2_575 .
O8 Si9 O9 110.7(17) . .
O15 Si10 O10 112(2) 2_575 .
O15 Si10 O26 110.1(15) 2_575 .
O10 Si10 O26 106.8(19) . .
O15 Si10 O9 110.6(17) 2_575 .
O10 Si10 O9 109.9(19) . .
O26 Si10 O9 107.4(19) . .
O10 Si11 O14 107.8(18) . .
O10 Si11 O22 109.2(19) . .
O14 Si11 O22 111.1(16) . .
O10 Si11 O11 113(2) . .
O14 Si11 O11 109.9(17) . .
O22 Si11 O11 106.1(14) . .
O12 Si12 O24 109(2) . .
O12 Si12 O11 110(2) . .
O24 Si12 O11 107(2) . .
O12 Si12 O20 113.9(18) . .
O24 Si12 O20 107.7(14) . .
O11 Si12 O20 109.0(17) . .
Si2 O1 Si1 145(2) . .
Si3 O2 Si2 154(2) . .
Si3 O3 Si4 172(3) . .
Si4 O4 Si5 151.3(19) . .
Si6 O5 Si5 148(2) . .
Si2 O6 Si6 163(3) . .
Si8 O7 Si7 149(2) . .
Si8 O8 Si9 152(2) . .
Si9 O9 Si10 153.1(17) . .
Si11 O10 Si10 159(2) . .
Si12 O11 Si11 149(2) . .
Si12 O12 Si8 163(3) . .
Si8 O13 Si2 171(3) . .
Si11 O14 Si5 162.7(19) . .
Si10 O15 Si1 146.6(19) 2_574 .
Si1 O16 Si4 165(2) . 2_574
Si7 O17 Si4 145.1(17) . 2_574
Si6 O18 Si9 141.6(16) . 2_574
Si6 O19 Si3 162(3) . 2_574
Si3 O20 Si12 144.5(17) 2_574 .
Si5 O21 Si1 146.4(19) . 6_557
Si11 O22 Si7 148(2) . 6_557
Si7 O23 Si7 154(3) . 7_575
Si12 O24 Si12 156(3) 7_575 .
Si9 O25 Si9 150(3) 7_575 .
Si10 O26 Si10 150(2) . 7_575

loop_
_geom_bond_atom_site_label_1
_geom_bond_atom_site_label_2
_geom_bond_distance
_geom_bond_site_symmetry_2
Si1 O16 1.607(9) .
Si1 O1 1.608(10) .
Si1 O21 1.608(10) 6_657
Si1 O15 1.610(10) .
Si2 O13 1.593(9) .
Si2 O2 1.604(10) .
Si2 O6 1.605(10) .
Si2 O1 1.607(10) .
Si3 O20 1.602(10) 2_575
Si3 O2 1.604(10) .
Si3 O3 1.605(10) .
Si3 O19 1.606(10) 2_575
Si4 O4 1.597(10) .
Si4 O17 1.604(10) 2_575
Si4 O3 1.606(10) .
Si4 O16 1.607(10) 2_575
Si5 O4 1.597(10) .
Si5 O14 1.602(9) .
Si5 O21 1.608(10) .
Si5 O5 1.609(10) .
Si6 O19 1.605(9) .
Si6 O6 1.607(10) .
Si6 O18 1.609(10) .
Si6 O5 1.609(10) .
Si7 O17 1.603(10) .
Si7 O22 1.603(10) 6_657
Si7 O7 1.606(10) .
Si7 O23 1.608(9) .
Si8 O13 1.591(9) .
Si8 O12 1.600(10) .
Si8 O7 1.605(10) .
Si8 O8 1.608(10) .
Si9 O25 1.608(9) .
Si9 O18 1.610(10) 2_575
Si9 O8 1.611(10) .
Si9 O9 1.611(10) .
Si10 O15 1.601(10) 2_575
Si10 O10 1.602(10) .
Si10 O26 1.607(9) .
Si10 O9 1.613(10) .
Si11 O10 1.597(10) .
Si11 O14 1.601(9) .
Si11 O22 1.603(10) .
Si11 O11 1.606(10) .
Si12 O12 1.595(10) .
Si12 O24 1.603(9) .
Si12 O11 1.605(10) .
Si12 O20 1.606(10) .
